data_4308249
loop_
_publ_author_name
'Salah Ezzaher'
'Jean-Fran\,cois Capon'
'Fr\'ed\'eric Gloaguen'
'Fran\,cois Y. P\'etillon'
'Philippe Schollhammer'
'Jean Talarmin'
'Roger Pichon'
'Nelly Kervarec'

_publ_section_title
;
Evidence for the Formation of Terminal Hydrides by Protonation of an
Asymmetric Iron Hydrogenase Active Site Mimic
;
_journal_name_full 'Inorganic Chemistry'
_journal_page_first 3426
_journal_page_last 3428
_journal_paper_doi 10.1021/ic0703124
_journal_volume 46
_journal_year 2007
_chemical_formula_sum 'C33.5 H32 B Cl F4 Fe2 O4 P2 S2'
_chemical_formula_weight 858.61
_chemical_name_systematic
;
 ?
;
_space_group_IT_number 14
_symmetry_cell_setting monoclinic
_symmetry_space_group_name_Hall '-P 2ybc'
_symmetry_space_group_name_H-M 'P 1 21/c 1'
_atom_sites_solution_hydrogens geom
_atom_sites_solution_primary direct
_atom_sites_solution_secondary difmap
_audit_creation_method SHELXL-97
_cell_angle_alpha 90.000(3)
_cell_angle_beta 95.608(3)
_cell_angle_gamma 90.000(3)
_cell_formula_units_Z 4
_cell_length_a 11.9437(4)
_cell_length_b 9.6134(3)
_cell_length_c 31.1947(10)
_cell_measurement_temperature 170(2)
_cell_volume 3564.6(2)
_computing_structure_refinement 'SHELXL-97 (Sheldrick, 1997)'
_diffrn_ambient_temperature 170(2)
_diffrn_measured_fraction_theta_full 0.888
_diffrn_measured_fraction_theta_max 0.888
_diffrn_radiation_monochromator graphite
_diffrn_radiation_source 'fine-focus sealed tube'
_diffrn_radiation_type MoK\a
_diffrn_radiation_wavelength 0.71073
_diffrn_reflns_av_R_equivalents 0.0313
_diffrn_reflns_av_sigmaI/netI 0.0361
_diffrn_reflns_limit_h_max 10
_diffrn_reflns_limit_h_min -15
_diffrn_reflns_limit_k_max 12
_diffrn_reflns_limit_k_min -11
_diffrn_reflns_limit_l_max 39
_diffrn_reflns_limit_l_min -38
_diffrn_reflns_number 34050
_diffrn_reflns_theta_full 27.58
_diffrn_reflns_theta_max 27.58
_diffrn_reflns_theta_min 3.10
_exptl_absorpt_coefficient_mu 1.155
_exptl_absorpt_correction_T_max 0.8835
_exptl_absorpt_correction_T_min 0.6681
_exptl_absorpt_correction_type none
_exptl_crystal_density_diffrn 1.600
_exptl_crystal_density_method 'not measured'
_exptl_crystal_F_000 1748
_exptl_crystal_size_max 0.38
_exptl_crystal_size_mid 0.18
_exptl_crystal_size_min 0.11
_refine_diff_density_max 0.482
_refine_diff_density_min -0.346
_refine_diff_density_rms 0.074
_refine_ls_extinction_method none
_refine_ls_goodness_of_fit_ref 1.058
_refine_ls_hydrogen_treatment mixed
_refine_ls_matrix_type full
_refine_ls_number_parameters 497
_refine_ls_number_reflns 7334
_refine_ls_number_restraints 62
_refine_ls_restrained_S_all 1.072
_refine_ls_R_factor_all 0.0534
_refine_ls_R_factor_gt 0.0386
_refine_ls_shift/su_max 0.001
_refine_ls_shift/su_mean 0.000
_refine_ls_structure_factor_coef Fsqd
_refine_ls_weighting_details 'calc w=1/[\s^2^(Fo^2^)+(0.0473P)^2^+1.6193P] where P=(Fo^2^+2Fc^2^)/3'
_refine_ls_weighting_scheme calc
_refine_ls_wR_factor_gt 0.0881
_refine_ls_wR_factor_ref 0.0940
_reflns_number_gt 5792
_reflns_number_total 7334
_reflns_threshold_expression >2sigma(I)
_cod_data_source_file ic0703124-file002.cif
_cod_data_source_block sez5-q
_cod_original_formula_sum 'C33.50 H32 B Cl F4 Fe2 O4 P2 S2'
_cod_database_code 4308249

loop_
_symmetry_equiv_pos_as_xyz
'x, y, z'
'-x, y+1/2, -z+1/2'
'-x, -y, -z'
'x, -y-1/2, z-1/2'

loop_
_atom_site_label
_atom_site_type_symbol
_atom_site_fract_x
_atom_site_fract_y
_atom_site_fract_z
_atom_site_U_iso_or_equiv
_atom_site_adp_type
_atom_site_occupancy
_atom_site_symmetry_multiplicity
_atom_site_calc_flag
_atom_site_refinement_flags
_atom_site_disorder_assembly
_atom_site_disorder_group
H H 0.248(3) 0.126(4) 0.1646(11) 0.068(11) Uiso 1 1 d . . .
C1 C 0.0805(2) 0.1050(3) 0.07123(9) 0.0220(6) Uani 1 1 d . . .
C2 C 0.3274(3) -0.0453(3) 0.21659(9) 0.0289(6) Uani 1 1 d . . .
C3 C 0.1148(2) -0.0717(3) 0.23610(9) 0.0257(6) Uani 1 1 d . . .
C4 C 0.2117(2) 0.1745(3) 0.23874(9) 0.0313(7) Uani 1 1 d . . .
C5 C 0.0235(2) -0.1908(3) 0.14134(9) 0.0243(6) Uani 1 1 d . . .
H5A H 0.0196 -0.2692 0.1207 0.029 Uiso 1 1 calc R . .
H5B H 0.0138 -0.2301 0.1701 0.029 Uiso 1 1 calc R . .
C6 C -0.0744(2) -0.0944(3) 0.12880(9) 0.0273(6) Uani 1 1 d . . .
H6A H -0.1449 -0.1492 0.1265 0.033 Uiso 1 1 calc R . .
H6B H -0.0655 -0.0547 0.1000 0.033 Uiso 1 1 calc R . .
C7 C -0.0848(2) 0.0236(3) 0.16033(9) 0.0261(6) Uani 1 1 d . . .
H7A H -0.0979 -0.0171 0.1886 0.031 Uiso 1 1 calc R . .
H7B H -0.1524 0.0787 0.1503 0.031 Uiso 1 1 calc R . .
C8 C 0.3945(2) 0.2506(3) 0.09335(9) 0.0261(6) Uani 1 1 d . . .
H8A H 0.4315 0.2673 0.1227 0.031 Uiso 1 1 calc R . .
H8B H 0.4529 0.2521 0.0729 0.031 Uiso 1 1 calc R . .
C9 C 0.3075(2) 0.3637(3) 0.08152(9) 0.0271(6) Uani 1 1 d . . .
H9A H 0.2823 0.3588 0.0504 0.032 Uiso 1 1 calc R . .
H9B H 0.3414 0.4564 0.0877 0.032 Uiso 1 1 calc R . .
C10 C 0.3106(2) 0.0294(3) 0.03470(8) 0.0234(6) Uani 1 1 d . . .
C11 C 0.2415(2) -0.0832(3) 0.02166(9) 0.0312(7) Uani 1 1 d . . .
H11 H 0.1991 -0.1280 0.0419 0.037 Uiso 1 1 calc R . .
C12 C 0.2344(2) -0.1299(4) -0.02033(10) 0.0393(8) Uani 1 1 d . . .
H12 H 0.1888 -0.2081 -0.0287 0.047 Uiso 1 1 calc R . .
C13 C 0.2937(3) -0.0631(4) -0.05040(10) 0.0456(9) Uani 1 1 d . . .
H13 H 0.2891 -0.0959 -0.0792 0.055 Uiso 1 1 calc R . .
C14 C 0.3587(3) 0.0501(4) -0.03839(10) 0.0451(9) Uani 1 1 d . . .
H14 H 0.3973 0.0978 -0.0592 0.054 Uiso 1 1 calc R . .
C15 C 0.3684(2) 0.0957(3) 0.00399(9) 0.0352(7) Uani 1 1 d . . .
H15 H 0.4152 0.1731 0.0121 0.042 Uiso 1 1 calc R . .
C16 C 0.4307(2) -0.0376(3) 0.11542(8) 0.0229(6) Uani 1 1 d . . .
C17 C 0.4199(2) -0.1800(3) 0.10736(9) 0.0317(7) Uani 1 1 d . . .
H17 H 0.3560 -0.2140 0.0900 0.038 Uiso 1 1 calc R . .
C18 C 0.5017(2) -0.2724(3) 0.12447(11) 0.0386(8) Uani 1 1 d . . .
H18 H 0.4937 -0.3690 0.1187 0.046 Uiso 1 1 calc R . .
C19 C 0.5947(2) -0.2243(3) 0.14986(10) 0.0347(7) Uani 1 1 d . . .
H19 H 0.6513 -0.2873 0.1612 0.042 Uiso 1 1 calc R . .
C20 C 0.6048(2) -0.0847(3) 0.15858(9) 0.0317(7) Uani 1 1 d . . .
H20 H 0.6683 -0.0516 0.1764 0.038 Uiso 1 1 calc R . .
C21 C 0.5239(2) 0.0086(3) 0.14184(8) 0.0275(6) Uani 1 1 d . . .
H21 H 0.5320 0.1048 0.1484 0.033 Uiso 1 1 calc R . .
C22 C 0.0743(2) 0.4422(3) 0.08398(8) 0.0243(6) Uani 1 1 d . . .
C23 C 0.0990(2) 0.5521(3) 0.05734(9) 0.0284(6) Uani 1 1 d . . .
H23 H 0.1750 0.5702 0.0526 0.034 Uiso 1 1 calc R . .
C24 C 0.0145(3) 0.6352(3) 0.03773(9) 0.0346(7) Uani 1 1 d . . .
H24 H 0.0326 0.7088 0.0193 0.042 Uiso 1 1 calc R . .
C25 C -0.0962(3) 0.6114(3) 0.04482(10) 0.0379(8) Uani 1 1 d . . .
H25 H -0.1541 0.6697 0.0318 0.046 Uiso 1 1 calc R . .
C26 C -0.1226(3) 0.5017(3) 0.07106(10) 0.0367(7) Uani 1 1 d . . .
H26 H -0.1986 0.4845 0.0759 0.044 Uiso 1 1 calc R . .
C27 C -0.0377(2) 0.4172(3) 0.09018(9) 0.0303(7) Uani 1 1 d . . .
H27 H -0.0563 0.3415 0.1077 0.036 Uiso 1 1 calc R . .
C28 C 0.2175(2) 0.4427(3) 0.16180(8) 0.0250(6) Uani 1 1 d . . .
C29 C 0.3279(3) 0.4742(3) 0.17790(10) 0.0369(7) Uani 1 1 d . . .
H29 H 0.3892 0.4420 0.1633 0.044 Uiso 1 1 calc R . .
C30 C 0.3479(3) 0.5529(3) 0.21534(11) 0.0452(9) Uani 1 1 d . . .
H30 H 0.4230 0.5751 0.2260 0.054 Uiso 1 1 calc R . .
C31 C 0.2601(3) 0.5987(3) 0.23694(10) 0.0420(8) Uani 1 1 d . . .
H31 H 0.2745 0.6531 0.2623 0.050 Uiso 1 1 calc R . .
C32 C 0.1517(3) 0.5659(3) 0.22190(9) 0.0346(7) Uani 1 1 d . . .
H32 H 0.0911 0.5966 0.2371 0.042 Uiso 1 1 calc R . .
C33 C 0.1301(2) 0.4880(3) 0.18450(8) 0.0282(6) Uani 1 1 d . . .
H33 H 0.0547 0.4655 0.1744 0.034 Uiso 1 1 calc R . .
O1 O 0.02855(16) 0.1046(2) 0.03822(6) 0.0336(5) Uani 1 1 d . . .
O2 O 0.41122(18) -0.0937(2) 0.22698(7) 0.0434(6) Uani 1 1 d . . .
O3 O 0.06428(18) -0.1365(2) 0.25742(7) 0.0379(5) Uani 1 1 d . . .
O4 O 0.2215(2) 0.2611(2) 0.26364(7) 0.0502(6) Uani 1 1 d . . .
P1 P 0.32402(5) 0.08201(7) 0.09121(2) 0.02022(16) Uani 1 1 d . . .
P2 P 0.18640(6) 0.33944(7) 0.11300(2) 0.02095(16) Uani 1 1 d . . .
S1 S 0.16375(5) -0.11441(6) 0.14325(2) 0.02032(15) Uani 1 1 d . . .
S2 S 0.03524(5) 0.14278(7) 0.16851(2) 0.02153(15) Uani 1 1 d . . .
Fe2 Fe 0.18956(3) 0.03296(4) 0.200456(11) 0.02103(11) Uani 1 1 d . . .
Fe1 Fe 0.16269(3) 0.11029(4) 0.120893(11) 0.01795(10) Uani 1 1 d . . .
B B 0.6799(3) 0.3801(4) 0.15724(11) 0.0363(8) Uani 1 1 d DU A 1
F1 F 0.7409(2) 0.4819(2) 0.17897(9) 0.0913(9) Uani 1 1 d DU A 1
F2 F 0.7505(5) 0.2841(5) 0.1444(2) 0.0796(17) Uani 0.70 1 d PDU A 1
F3 F 0.6194(4) 0.4326(4) 0.12203(14) 0.0543(13) Uani 0.70 1 d PDU A 1
F4 F 0.6037(5) 0.3151(5) 0.18121(15) 0.0818(17) Uani 0.70 1 d PDU A 1
F02 F 0.5824(10) 0.3850(16) 0.1749(5) 0.132(8) Uani 0.30 1 d PD B 2
F03 F 0.7253(12) 0.2542(11) 0.1626(6) 0.117(8) Uani 0.30 1 d PD C 2
F04 F 0.6567(15) 0.412(2) 0.1153(4) 0.161(10) Uani 0.30 1 d PD D 2
C C 0.4461(6) 0.4655(7) -0.0267(2) 0.0454(17) Uani 0.50 1 d PD . .
Cl1 Cl 0.4129(8) 0.6149(8) 0.0030(3) 0.073(2) Uani 0.50 1 d PD . .
Cl2 Cl 0.5763(8) 0.3971(9) -0.0045(3) 0.072(2) Uani 0.50 1 d PD . .
H0A H 0.453(3) 0.494(3) -0.0565(7) 0.087 Uiso 0.50 1 d PD . .
H0B H 0.3876(17) 0.395(2) -0.0239(15) 0.087 Uiso 0.50 1 d PD . .

loop_
_atom_site_aniso_label
_atom_site_aniso_U_11
_atom_site_aniso_U_22
_atom_site_aniso_U_33
_atom_site_aniso_U_23
_atom_site_aniso_U_13
_atom_site_aniso_U_12
C1 0.0217(14) 0.0197(14) 0.0256(15) 0.0010(11) 0.0078(12) 0.0017(11)
C2 0.0327(17) 0.0324(16) 0.0217(15) 0.0047(12) 0.0030(12) -0.0053(14)
C3 0.0335(16) 0.0255(15) 0.0178(14) -0.0014(12) 0.0002(12) 0.0050(12)
C4 0.0417(17) 0.0269(16) 0.0233(15) 0.0054(13) -0.0071(13) -0.0032(13)
C5 0.0271(14) 0.0220(14) 0.0237(15) -0.0019(11) 0.0020(11) -0.0054(11)
C6 0.0234(14) 0.0290(16) 0.0292(15) 0.0005(12) 0.0012(12) -0.0063(12)
C7 0.0216(14) 0.0281(15) 0.0288(15) 0.0003(12) 0.0033(11) -0.0026(12)
C8 0.0244(14) 0.0256(15) 0.0283(16) 0.0009(12) 0.0029(12) -0.0016(12)
C9 0.0315(15) 0.0236(15) 0.0265(15) 0.0048(12) 0.0051(12) -0.0034(12)
C10 0.0188(13) 0.0310(15) 0.0204(14) 0.0005(12) 0.0018(11) 0.0085(12)
C11 0.0269(15) 0.0400(18) 0.0272(16) -0.0041(13) 0.0049(12) 0.0024(13)
C12 0.0263(15) 0.058(2) 0.0325(18) -0.0175(16) -0.0043(13) 0.0068(15)
C13 0.0361(18) 0.081(3) 0.0192(16) -0.0069(16) 0.0006(14) 0.0222(18)
C14 0.047(2) 0.066(2) 0.0237(17) 0.0098(16) 0.0120(15) 0.0075(18)
C15 0.0362(17) 0.0431(19) 0.0273(16) 0.0045(14) 0.0078(13) 0.0043(14)
C16 0.0214(13) 0.0299(15) 0.0181(13) 0.0028(11) 0.0053(11) 0.0032(12)
C17 0.0282(15) 0.0302(16) 0.0351(17) 0.0012(13) -0.0054(13) -0.0004(13)
C18 0.0371(17) 0.0221(16) 0.055(2) 0.0031(14) -0.0021(15) 0.0035(13)
C19 0.0267(15) 0.0402(19) 0.0367(18) 0.0090(14) 0.0004(13) 0.0095(14)
C20 0.0224(15) 0.0442(19) 0.0272(16) -0.0005(14) -0.0044(12) 0.0015(13)
C21 0.0255(15) 0.0314(16) 0.0256(15) -0.0017(12) 0.0029(12) 0.0014(12)
C22 0.0352(16) 0.0210(14) 0.0159(13) -0.0024(11) -0.0008(11) 0.0035(12)
C23 0.0370(16) 0.0249(15) 0.0224(15) 0.0004(12) -0.0010(12) 0.0025(13)
C24 0.055(2) 0.0259(16) 0.0212(15) 0.0042(12) -0.0043(14) 0.0015(14)
C25 0.046(2) 0.0350(18) 0.0294(17) -0.0032(14) -0.0113(14) 0.0127(15)
C26 0.0321(16) 0.0387(18) 0.0382(18) -0.0015(15) -0.0019(14) 0.0064(14)
C27 0.0341(16) 0.0283(16) 0.0280(16) 0.0021(12) 0.0015(13) 0.0019(13)
C28 0.0367(16) 0.0159(13) 0.0212(14) 0.0038(11) -0.0034(12) -0.0011(12)
C29 0.0410(18) 0.0281(16) 0.0403(19) -0.0024(14) -0.0032(14) 0.0015(14)
C30 0.052(2) 0.0363(19) 0.043(2) -0.0014(16) -0.0172(17) -0.0057(16)
C31 0.075(2) 0.0226(16) 0.0263(17) -0.0011(13) -0.0064(17) -0.0017(16)
C32 0.058(2) 0.0210(15) 0.0255(16) 0.0016(12) 0.0066(14) 0.0004(14)
C33 0.0405(17) 0.0220(15) 0.0216(15) 0.0028(12) 0.0009(13) -0.0013(13)
O1 0.0349(11) 0.0424(13) 0.0216(11) 0.0003(9) -0.0068(9) 0.0052(9)
O2 0.0310(12) 0.0592(15) 0.0388(13) 0.0129(11) -0.0021(10) 0.0060(11)
O3 0.0483(13) 0.0352(12) 0.0328(12) 0.0067(10) 0.0179(10) -0.0015(10)
O4 0.0880(18) 0.0302(12) 0.0282(13) -0.0047(10) -0.0155(12) -0.0006(12)
P1 0.0204(3) 0.0220(4) 0.0183(3) 0.0013(3) 0.0024(3) 0.0002(3)
P2 0.0260(4) 0.0184(3) 0.0184(4) 0.0022(3) 0.0020(3) 0.0002(3)
S1 0.0234(3) 0.0182(3) 0.0193(3) 0.0006(3) 0.0020(3) 0.0004(3)
S2 0.0253(3) 0.0208(3) 0.0190(3) -0.0003(3) 0.0050(3) 0.0018(3)
Fe2 0.0269(2) 0.0204(2) 0.0154(2) 0.00135(15) 0.00044(15) -0.00192(16)
Fe1 0.0204(2) 0.0179(2) 0.01561(19) 0.00100(15) 0.00180(15) 0.00044(15)
B 0.040(2) 0.0299(19) 0.037(2) -0.0003(16) -0.0059(16) 0.0022(16)
F1 0.1075(19) 0.0437(13) 0.108(2) -0.0147(13) -0.0634(16) -0.0009(13)
F2 0.059(3) 0.047(3) 0.132(5) -0.020(3) 0.006(3) 0.023(3)
F3 0.064(2) 0.0384(18) 0.054(3) 0.0029(17) -0.027(2) 0.0114(18)
F4 0.118(5) 0.085(4) 0.046(2) -0.007(2) 0.026(3) -0.029(3)
F02 0.041(5) 0.181(18) 0.178(16) -0.065(13) 0.035(7) 0.036(9)
F03 0.076(10) 0.025(5) 0.24(2) 0.046(8) -0.046(10) 0.003(5)
F04 0.177(19) 0.27(2) 0.032(6) 0.039(10) 0.001(8) -0.120(16)
C 0.049(4) 0.050(4) 0.037(4) 0.009(3) 0.002(3) 0.008(3)
Cl1 0.091(5) 0.039(2) 0.098(5) -0.005(3) 0.055(4) 0.009(2)
Cl2 0.054(2) 0.074(4) 0.092(4) 0.044(3) 0.021(2) 0.011(2)

loop_
_atom_type_symbol
_atom_type_description
_atom_type_scat_dispersion_real
_atom_type_scat_dispersion_imag
_atom_type_scat_source
C C 0.0033 0.0016 'International Tables Vol C Tables 4.2.6.8 and 6.1.1.4'
H H 0.0000 0.0000 'International Tables Vol C Tables 4.2.6.8 and 6.1.1.4'
O O 0.0106 0.0060 'International Tables Vol C Tables 4.2.6.8 and 6.1.1.4'
P P 0.1023 0.0942 'International Tables Vol C Tables 4.2.6.8 and 6.1.1.4'
S S 0.1246 0.1234 'International Tables Vol C Tables 4.2.6.8 and 6.1.1.4'
Fe Fe 0.3463 0.8444 'International Tables Vol C Tables 4.2.6.8 and 6.1.1.4'
B B 0.0013 0.0007 'International Tables Vol C Tables 4.2.6.8 and 6.1.1.4'
F F 0.0171 0.0103 'International Tables Vol C Tables 4.2.6.8 and 6.1.1.4'
Cl Cl 0.1484 0.1585 'International Tables Vol C Tables 4.2.6.8 and 6.1.1.4'

loop_
_geom_angle_atom_site_label_1
_geom_angle_atom_site_label_2
_geom_angle_atom_site_label_3
_geom_angle
_geom_angle_site_symmetry_1
_geom_angle_site_symmetry_3
_geom_angle_publ_flag
O1 C1 Fe1 178.0(2) . . ?
O2 C2 Fe2 179.0(3) . . ?
O3 C3 Fe2 177.4(3) . . ?
O4 C4 Fe2 176.8(3) . . ?
C6 C5 S1 116.42(18) . . ?
C5 C6 C7 113.7(2) . . ?
C6 C7 S2 116.43(18) . . ?
C9 C8 P1 108.87(18) . . ?
C8 C9 P2 109.46(18) . . ?
C15 C10 C11 118.3(3) . . ?
C15 C10 P1 122.4(2) . . ?
C11 C10 P1 119.3(2) . . ?
C12 C11 C10 120.6(3) . . ?
C11 C12 C13 120.2(3) . . ?
C14 C13 C12 119.8(3) . . ?
C13 C14 C15 120.3(3) . . ?
C14 C15 C10 120.8(3) . . ?
C21 C16 C17 118.3(2) . . ?
C21 C16 P1 122.0(2) . . ?
C17 C16 P1 119.7(2) . . ?
C18 C17 C16 120.6(3) . . ?
C19 C18 C17 120.2(3) . . ?
C20 C19 C18 119.4(3) . . ?
C19 C20 C21 121.0(3) . . ?
C20 C21 C16 120.4(3) . . ?
C27 C22 C23 118.5(2) . . ?
C27 C22 P2 120.3(2) . . ?
C23 C22 P2 121.1(2) . . ?
C24 C23 C22 120.9(3) . . ?
C25 C24 C23 120.2(3) . . ?
C24 C25 C26 119.7(3) . . ?
C27 C26 C25 120.0(3) . . ?
C26 C27 C22 120.7(3) . . ?
C33 C28 C29 118.6(3) . . ?
C33 C28 P2 119.6(2) . . ?
C29 C28 P2 121.7(2) . . ?
C30 C29 C28 119.9(3) . . ?
C31 C30 C29 120.6(3) . . ?
C32 C31 C30 120.0(3) . . ?
C31 C32 C33 120.2(3) . . ?
C28 C33 C32 120.7(3) . . ?
C16 P1 C8 104.09(12) . . ?
C16 P1 C10 102.55(12) . . ?
C8 P1 C10 106.15(13) . . ?
C16 P1 Fe1 120.05(8) . . ?
C8 P1 Fe1 106.88(9) . . ?
C10 P1 Fe1 115.83(8) . . ?
C28 P2 C22 101.45(12) . . ?
C28 P2 C9 105.63(13) . . ?
C22 P2 C9 104.04(12) . . ?
C28 P2 Fe1 117.49(9) . . ?
C22 P2 Fe1 119.43(9) . . ?
C9 P2 Fe1 107.34(9) . . ?
C5 S1 Fe1 113.31(9) . . ?
C5 S1 Fe2 109.26(9) . . ?
Fe1 S1 Fe2 69.19(2) . . ?
C7 S2 Fe1 113.07(9) . . ?
C7 S2 Fe2 111.18(9) . . ?
Fe1 S2 Fe2 69.66(2) . . ?
C3 Fe2 C4 93.55(12) . . ?
C3 Fe2 C2 95.02(12) . . ?
C4 Fe2 C2 93.32(13) . . ?
C3 Fe2 S2 95.77(9) . . ?
C4 Fe2 S2 90.01(9) . . ?
C2 Fe2 S2 168.49(9) . . ?
C3 Fe2 S1 95.68(9) . . ?
C4 Fe2 S1 169.66(9) . . ?
C2 Fe2 S1 90.51(9) . . ?
S2 Fe2 S1 84.45(3) . . ?
C3 Fe2 Fe1 137.09(9) . . ?
C4 Fe2 Fe1 114.44(9) . . ?
C2 Fe2 Fe1 113.94(9) . . ?
S2 Fe2 Fe1 54.835(19) . . ?
S1 Fe2 Fe1 55.293(19) . . ?
C1 Fe1 P1 93.50(8) . . ?
C1 Fe1 P2 89.84(9) . . ?
P1 Fe1 P2 87.17(3) . . ?
C1 Fe1 S2 103.37(8) . . ?
P1 Fe1 S2 163.11(3) . . ?
P2 Fe1 S2 92.12(3) . . ?
C1 Fe1 S1 103.30(9) . . ?
P1 Fe1 S1 91.86(3) . . ?
P2 Fe1 S1 166.86(3) . . ?
S2 Fe1 S1 85.01(3) . . ?
C1 Fe1 Fe2 148.05(8) . . ?
P1 Fe1 Fe2 109.41(2) . . ?
P2 Fe1 Fe2 112.59(2) . . ?
S2 Fe1 Fe2 55.51(2) . . ?
S1 Fe1 Fe2 55.518(19) . . ?
F2 B F3 108.5(4) . . ?
F2 B F1 108.9(4) . . ?
F3 B F1 110.7(3) . . ?
F2 B F4 108.6(4) . . ?
F3 B F4 106.3(4) . . ?
F1 B F4 113.9(4) . . ?
Cl2 C Cl2 104.4(5) 3_665 . ?
Cl2 C Cl1 4.8(6) 3_665 . ?
Cl2 C Cl1 109.2(6) . . ?
Cl2 C Cl1 106.0(6) 3_665 3_665 ?
Cl2 C Cl1 1.8(5) . 3_665 ?
Cl1 C Cl1 110.8(4) . 3_665 ?
Cl2 Cl1 C 54(5) 3_665 . ?
Cl2 Cl1 C 18(6) 3_665 3_665 ?
C Cl1 C 69.2(4) . 3_665 ?
Cl1 Cl2 C 122(6) 3_665 3_665 ?
Cl1 Cl2 C 160(6) 3_665 . ?
C Cl2 C 75.6(5) 3_665 . ?

loop_
_geom_bond_atom_site_label_1
_geom_bond_atom_site_label_2
_geom_bond_distance
_geom_bond_site_symmetry_2
_geom_bond_publ_flag
C1 O1 1.149(3) . ?
C1 Fe1 1.752(3) . ?
C2 O2 1.123(3) . ?
C2 Fe2 1.835(3) . ?
C3 O3 1.128(3) . ?
C3 Fe2 1.800(3) . ?
C4 O4 1.137(3) . ?
C4 Fe2 1.813(3) . ?
C5 C6 1.513(4) . ?
C5 S1 1.825(3) . ?
C6 C7 1.514(4) . ?
C7 S2 1.834(3) . ?
C8 C9 1.525(4) . ?
C8 P1 1.825(3) . ?
C9 P2 1.840(3) . ?
C10 C15 1.389(4) . ?
C10 C11 1.397(4) . ?
C10 P1 1.826(3) . ?
C11 C12 1.379(4) . ?
C12 C13 1.387(5) . ?
C13 C14 1.368(5) . ?
C14 C15 1.387(4) . ?
C16 C21 1.392(4) . ?
C16 C17 1.395(4) . ?
C16 P1 1.824(3) . ?
C17 C18 1.388(4) . ?
C18 C19 1.379(4) . ?
C19 C20 1.373(4) . ?
C20 C21 1.382(4) . ?
C22 C27 1.391(4) . ?
C22 C23 1.394(4) . ?
C22 P2 1.831(3) . ?
C23 C24 1.382(4) . ?
C24 C25 1.381(4) . ?
C25 C26 1.390(4) . ?
C26 C27 1.387(4) . ?
C28 C33 1.387(4) . ?
C28 C29 1.397(4) . ?
C28 P2 1.825(3) . ?
C29 C30 1.392(4) . ?
C30 C31 1.373(5) . ?
C31 C32 1.370(5) . ?
C32 C33 1.389(4) . ?
P1 Fe1 2.2345(7) . ?
P2 Fe1 2.2377(8) . ?
S1 Fe1 2.2696(7) . ?
S1 Fe2 2.2757(7) . ?
S2 Fe1 2.2500(7) . ?
S2 Fe2 2.2685(7) . ?
Fe2 Fe1 2.5807(5) . ?
B F2 1.338(5) . ?
B F3 1.352(5) . ?
B F1 1.360(4) . ?
B F4 1.383(5) . ?
C Cl2 1.677(11) 3_665 ?
C Cl2 1.767(10) . ?
C Cl1 1.775(9) . ?
C Cl1 1.933(11) 3_665 ?
Cl1 Cl2 0.176(15) 3_665 ?
Cl1 C 1.933(11) 3_665 ?
Cl2 Cl1 0.176(15) 3_665 ?
Cl2 C 1.677(11) 3_665 ?
